data_4108755
loop_
_publ_author_name
'Xiao-an Zhang'
'Dugan Hayes'
'Sarah J. Smith'
'Simone Friedle'
'Stephen J. Lippard'

_publ_contact_author Stephen_J_Lippard
_publ_contact_author_email lippard@mit.edu
_publ_section_title
;
 New Strategy for Quantifying Biological Zinc by a Modified Zinpyr
 Fluorescence Sensor
;
_journal_name_full 'Journal of the American Chemical Society'
_journal_page_first 15788
_journal_page_last 15789
_journal_paper_doi 10.1021/ja807156b
_journal_volume 130
_journal_year 2008
_chemical_formula_moiety '(C44 H34 Cl2 N8 O5)(DMSO)2(H2O)1.5'
_chemical_formula_sum 'C48 H48 Cl2 N8 O8.5 S2'
_chemical_formula_weight 1007.96
_chemical_name_common ZPP1
_chemical_name_systematic
; 
 ? 
;
_space_group_IT_number 2
_symmetry_cell_setting triclinic
_symmetry_space_group_name_Hall '-P 1'
_symmetry_space_group_name_H-M 'P -1'
_atom_sites_solution_hydrogens geom
_atom_sites_solution_primary direct
_atom_sites_solution_secondary difmap
_audit_creation_method SHELXL-97
_cell_angle_alpha 83.814(3)
_cell_angle_beta 76.198(3)
_cell_angle_gamma 60.728(3)
_cell_formula_units_Z 2
_cell_length_a 13.207(2)
_cell_length_b 13.372(2)
_cell_length_c 16.028(3)
_cell_measurement_reflns_used 6140
_cell_measurement_temperature 110(2)
_cell_measurement_theta_max 27.16
_cell_measurement_theta_min 2.17
_cell_volume 2397.7(7)
_computing_cell_refinement 'Bruker SMART'
_computing_data_collection 'Bruker SMART'
_computing_data_reduction 'Bruker SAINT'
_computing_molecular_graphics 'Bruker SHELXTL'
_computing_publication_material 'Bruker SHELXTL'
_computing_structure_refinement 'SHELXL-97 (Sheldrick, 1997)'
_computing_structure_solution 'SHELXS-97 (Sheldrick, 1990)'
_diffrn_ambient_temperature 110(2)
_diffrn_measured_fraction_theta_full 0.996
_diffrn_measured_fraction_theta_max 0.996
_diffrn_measurement_device_type 'CCD area detector'
_diffrn_measurement_method 'phi and omega scans'
_diffrn_radiation_monochromator graphite
_diffrn_radiation_source 'fine-focus sealed tube'
_diffrn_radiation_type MoK\a
_diffrn_radiation_wavelength 0.71073
_diffrn_reflns_av_R_equivalents 0.0477
_diffrn_reflns_av_sigmaI/netI 0.0495
_diffrn_reflns_limit_h_max 16
_diffrn_reflns_limit_h_min -16
_diffrn_reflns_limit_k_max 16
_diffrn_reflns_limit_k_min -16
_diffrn_reflns_limit_l_max 20
_diffrn_reflns_limit_l_min -19
_diffrn_reflns_number 37063
_diffrn_reflns_theta_full 26.37
_diffrn_reflns_theta_max 26.37
_diffrn_reflns_theta_min 2.17
_exptl_absorpt_coefficient_mu 0.287
_exptl_absorpt_correction_T_max 0.9858
_exptl_absorpt_correction_T_min 0.8940
_exptl_absorpt_correction_type empirical
_exptl_absorpt_process_details SADABS
_exptl_crystal_colour colorless
_exptl_crystal_density_diffrn 1.396
_exptl_crystal_description plate
_exptl_crystal_F_000 1052
_exptl_crystal_size_max 0.40
_exptl_crystal_size_mid 0.15
_exptl_crystal_size_min 0.05
_refine_diff_density_max 0.835
_refine_diff_density_min -0.530
_refine_diff_density_rms 0.072
_refine_ls_extinction_method none
_refine_ls_goodness_of_fit_ref 1.052
_refine_ls_hydrogen_treatment mixed
_refine_ls_matrix_type full
_refine_ls_number_parameters 707
_refine_ls_number_reflns 9775
_refine_ls_number_restraints 296
_refine_ls_restrained_S_all 1.054
_refine_ls_R_factor_all 0.0949
_refine_ls_R_factor_gt 0.0674
_refine_ls_shift/su_max 0.000
_refine_ls_shift/su_mean 0.000
_refine_ls_structure_factor_coef Fsqd
_refine_ls_weighting_details 'calc w=1/[\s^2^(Fo^2^)+(0.0771P)^2^+2.0860P] where P=(Fo^2^+2Fc^2^)/3'
_refine_ls_weighting_scheme calc
_refine_ls_wR_factor_gt 0.1564
_refine_ls_wR_factor_ref 0.1704
_reflns_number_gt 7092
_reflns_number_total 9775
_reflns_threshold_expression >2sigma(I)
_cod_data_source_file ja807156b_si_002.cif
_cod_data_source_block sf016
_cod_original_cell_volume 2397.8(8)
_cod_original_formula_sum 'C48 H48 Cl2 N8 O8.50 S2'
_cod_database_code 4108755

loop_
_symmetry_equiv_pos_as_xyz
'x, y, z'
'-x, -y, -z'

loop_
_atom_site_label
_atom_site_type_symbol
_atom_site_fract_x
_atom_site_fract_y
_atom_site_fract_z
_atom_site_U_iso_or_equiv
_atom_site_adp_type
_atom_site_occupancy
_atom_site_symmetry_multiplicity
_atom_site_calc_flag
_atom_site_refinement_flags
_atom_site_disorder_assembly
_atom_site_disorder_group
O1 O 0.50501(18) 0.08303(19) 0.81224(13) 0.0320(5) Uani 1 1 d D . .
H1O H 0.556(3) 0.009(2) 0.821(2) 0.038 Uiso 1 1 d D . .
O2 O 0.65427(16) -0.02686(15) 0.51844(12) 0.0216(4) Uani 1 1 d . . .
O3 O 0.82903(17) -0.16502(18) 0.23329(13) 0.0295(5) Uani 1 1 d D . .
H2O H 0.882(3) -0.216(2) 0.2648(19) 0.035 Uiso 1 1 d D . .
O4 O 0.38155(15) 0.23933(15) 0.45230(12) 0.0232(4) Uani 1 1 d . . .
O5 O 0.23232(18) 0.38989(17) 0.40572(15) 0.0360(5) Uani 1 1 d . . .
N1 N 0.7451(2) -0.1114(2) 0.73155(15) 0.0240(5) Uani 1 1 d . . .
N2 N 0.6119(2) -0.1322(2) 0.88423(17) 0.0378(6) Uani 1 1 d . . .
N3 N 0.9264(3) -0.0027(3) 0.8455(2) 0.0666(10) Uani 1 1 d . . .
N4 N 1.0223(2) -0.0991(2) 0.68163(19) 0.0392(7) Uani 1 1 d . . .
N5 N 0.93887(19) -0.26461(19) 0.36334(15) 0.0238(5) Uani 1 1 d . . .
N6 N 1.1826(2) -0.2012(2) 0.3545(2) 0.0392(7) Uani 1 1 d . . .
N7 N 0.8773(3) -0.5790(3) 0.3548(2) 0.0551(9) Uani 1 1 d . . .
N8 N 0.9780(2) -0.4522(2) 0.25692(18) 0.0387(7) Uani 1 1 d . . .
C1 C 0.5406(3) -0.1378(4) 0.9575(2) 0.0482(9) Uani 1 1 d . . .
H1A H 0.4699 -0.0698 0.9790 0.058 Uiso 1 1 calc R . .
C2 C 0.5645(4) -0.2362(4) 1.0025(3) 0.0614(12) Uani 1 1 d . . .
H2B H 0.5125 -0.2361 1.0549 0.074 Uiso 1 1 calc R . .
C3 C 0.6647(4) -0.3352(4) 0.9710(3) 0.0732(14) Uani 1 1 d . . .
H3B H 0.6844 -0.4048 1.0018 0.088 Uiso 1 1 calc R . .
C4 C 0.7363(4) -0.3321(3) 0.8943(3) 0.0561(11) Uani 1 1 d . . .
H4B H 0.8042 -0.4004 0.8697 0.067 Uiso 1 1 calc R . .
C5 C 0.7087(3) -0.2286(3) 0.8532(2) 0.0316(7) Uani 1 1 d . . .
C6 C 0.7924(3) -0.2221(2) 0.77364(19) 0.0277(6) Uani 1 1 d . . .
H6B H 0.8673 -0.2385 0.7890 0.033 Uiso 1 1 calc R . .
H6C H 0.8116 -0.2823 0.7326 0.033 Uiso 1 1 calc R . .
C7 C 0.8413(3) -0.0979(3) 0.67381(19) 0.0290(7) Uani 1 1 d . . .
H7B H 0.8075 -0.0339 0.6342 0.035 Uiso 1 1 calc R . .
H7C H 0.8946 -0.1687 0.6388 0.035 Uiso 1 1 calc R . .
C8 C 0.9120(3) -0.0744(3) 0.7219(2) 0.0315(7) Uani 1 1 d . . .
C9 C 0.8649(3) -0.0272(3) 0.8030(2) 0.0465(9) Uani 1 1 d . . .
H9A H 0.7862 -0.0113 0.8300 0.056 Uiso 1 1 calc R . .
C10 C 1.0386(3) -0.0304(4) 0.8038(3) 0.0624(12) Uani 1 1 d . . .
H10A H 1.0869 -0.0170 0.8316 0.075 Uiso 1 1 calc R . .
C11 C 1.0843(3) -0.0768(3) 0.7235(3) 0.0495(10) Uani 1 1 d . . .
H11A H 1.1634 -0.0938 0.6965 0.059 Uiso 1 1 calc R . .
C12 C 0.6565(2) -0.0991(2) 0.68559(18) 0.0232(6) Uani 1 1 d . . .
H12A H 0.6047 -0.1284 0.7217 0.028 Uiso 1 1 calc R . .
H12B H 0.6972 -0.1459 0.6322 0.028 Uiso 1 1 calc R . .
C13 C 1.2855(3) -0.2187(3) 0.3025(3) 0.0458(9) Uani 1 1 d . . .
H13A H 1.3337 -0.1960 0.3223 0.055 Uiso 1 1 calc R . .
C14 C 1.3244(3) -0.2663(3) 0.2241(3) 0.0556(11) Uani 1 1 d . . .
H14A H 1.3983 -0.2768 0.1897 0.067 Uiso 1 1 calc R . .
C15 C 1.2563(3) -0.3002(4) 0.1934(3) 0.0588(11) Uani 1 1 d . . .
H15A H 1.2827 -0.3348 0.1381 0.071 Uiso 1 1 calc R . .
C16 C 1.1482(3) -0.2823(3) 0.2455(2) 0.0470(9) Uani 1 1 d . . .
H16A H 1.0988 -0.3041 0.2265 0.056 Uiso 1 1 calc R . .
C17 C 1.1145(3) -0.2326(3) 0.3248(2) 0.0330(7) Uani 1 1 d . . .
C18 C 0.9985(2) -0.2066(3) 0.3856(2) 0.0294(7) Uani 1 1 d . . .
H18A H 1.0131 -0.2293 0.4442 0.035 Uiso 1 1 calc R . .
H18B H 0.9448 -0.1228 0.3865 0.035 Uiso 1 1 calc R . .
C19 C 1.0004(3) -0.3876(2) 0.3839(2) 0.0294(7) Uani 1 1 d . . .
H19A H 0.9839 -0.3970 0.4470 0.035 Uiso 1 1 calc R . .
H19B H 1.0872 -0.4182 0.3636 0.035 Uiso 1 1 calc R . .
C20 C 0.9611(2) -0.4543(2) 0.3430(2) 0.0284(7) Uani 1 1 d . . .
C21 C 0.9106(3) -0.5166(3) 0.3912(2) 0.0407(8) Uani 1 1 d . . .
H21A H 0.8988 -0.5156 0.4520 0.049 Uiso 1 1 calc R . .
C22 C 0.8959(3) -0.5776(3) 0.2707(3) 0.0497(10) Uani 1 1 d . . .
H22A H 0.8751 -0.6218 0.2426 0.060 Uiso 1 1 calc R . .
C23 C 0.9441(3) -0.5149(3) 0.2222(2) 0.0455(9) Uani 1 1 d . . .
H23A H 0.9540 -0.5156 0.1616 0.055 Uiso 1 1 calc R . .
C24 C 0.8145(2) -0.2127(2) 0.41159(18) 0.0234(6) Uani 1 1 d . . .
H24A H 0.8120 -0.2062 0.4731 0.028 Uiso 1 1 calc R . .
H24B H 0.7807 -0.2632 0.4070 0.028 Uiso 1 1 calc R . .
C25 C 0.5795(2) 0.0587(2) 0.57819(17) 0.0208(6) Uani 1 1 d . . .
C26 C 0.5810(2) 0.0241(2) 0.66326(18) 0.0216(6) Uani 1 1 d . . .
C27 C 0.5096(2) 0.1057(2) 0.72846(18) 0.0245(6) Uani 1 1 d . . .
C28 C 0.4381(2) 0.2194(2) 0.70516(18) 0.0251(6) Uani 1 1 d . . .
C29 C 0.4373(2) 0.2499(2) 0.62147(19) 0.0244(6) Uani 1 1 d . . .
H29A H 0.3872 0.3272 0.6081 0.029 Uiso 1 1 calc R . .
C30 C 0.5083(2) 0.1703(2) 0.55495(18) 0.0203(6) Uani 1 1 d . . .
C31 C 0.5038(2) 0.2037(2) 0.46278(18) 0.0220(6) Uani 1 1 d . . .
C32 C 0.5891(2) 0.1045(2) 0.40269(18) 0.0218(6) Uani 1 1 d . . .
C33 C 0.6000(2) 0.1174(2) 0.31447(18) 0.0240(6) Uani 1 1 d . . .
H33A H 0.5526 0.1901 0.2921 0.029 Uiso 1 1 calc R . .
C34 C 0.6774(2) 0.0277(2) 0.25888(18) 0.0243(6) Uani 1 1 d . . .
C35 C 0.7502(2) -0.0796(2) 0.28994(18) 0.0239(6) Uani 1 1 d . . .
C36 C 0.7403(2) -0.0959(2) 0.37806(17) 0.0211(6) Uani 1 1 d . . .
C37 C 0.6594(2) -0.0031(2) 0.43286(17) 0.0197(5) Uani 1 1 d . . .
C38 C 0.5146(2) 0.3105(2) 0.43597(18) 0.0235(6) Uani 1 1 d . . .
C39 C 0.6104(2) 0.3291(3) 0.43099(18) 0.0259(6) Uani 1 1 d . . .
H39A H 0.6806 0.2725 0.4484 0.031 Uiso 1 1 calc R . .
C40 C 0.5994(3) 0.4335(3) 0.3996(2) 0.0332(7) Uani 1 1 d . . .
H40A H 0.6631 0.4492 0.3957 0.040 Uiso 1 1 calc R . .
C41 C 0.4966(3) 0.5163(3) 0.3735(2) 0.0353(7) Uani 1 1 d . . .
H41A H 0.4922 0.5869 0.3513 0.042 Uiso 1 1 calc R . .
C42 C 0.4018(3) 0.4976(2) 0.3792(2) 0.0314(7) Uani 1 1 d . . .
H42A H 0.3311 0.5544 0.3624 0.038 Uiso 1 1 calc R . .
C43 C 0.4134(2) 0.3927(2) 0.41039(19) 0.0268(6) Uani 1 1 d . . .
C44 C 0.3303(2) 0.3466(2) 0.42075(19) 0.0261(6) Uani 1 1 d . . .
Cl1 Cl 0.35123(7) 0.32263(7) 0.78589(5) 0.0371(2) Uani 1 1 d . . .
Cl2 Cl 0.68938(7) 0.04761(7) 0.14920(5) 0.0368(2) Uani 1 1 d . . .
S1S S 1.60595(15) -0.56554(12) 0.09784(8) 0.0770(6) Uani 0.895(4) 1 d PDU A 1
S1SA S 1.6272(10) -0.6602(12) 0.0869(8) 0.091(4) Uani 0.105(4) 1 d PDU A 2
O1S O 1.6594(4) -0.6120(3) 0.00779(19) 0.1048(14) Uani 1 1 d DU . .
C1S C 1.4880(2) -0.5962(2) 0.13840(12) 0.0804(14) Uani 1 1 d DU . .
H1SA H 1.4210 -0.5457 0.1115 0.097 Uiso 0.895(4) 1 calc PR A 1
H1SB H 1.4632 -0.5836 0.2007 0.097 Uiso 0.895(4) 1 calc PR A 1
H1SC H 1.5143 -0.6763 0.1255 0.097 Uiso 0.895(4) 1 calc PR A 1
H1SD H 1.4384 -0.5458 0.0988 0.097 Uiso 0.105(4) 1 d PR A 2
H1SE H 1.4792 -0.5505 0.1862 0.097 Uiso 0.105(4) 1 d PR A 2
H1SF H 1.4631 -0.6537 0.1608 0.097 Uiso 0.105(4) 1 d PR A 2
C2S C 1.7068(2) -0.6705(2) 0.16038(12) 0.0812(15) Uani 1 1 d RDU . .
H2SA H 1.7817 -0.6675 0.1466 0.097 Uiso 0.895(4) 1 d PR A 1
H2SB H 1.7224 -0.7472 0.1469 0.097 Uiso 0.895(4) 1 d PR A 1
H2SC H 1.6712 -0.6539 0.2217 0.097 Uiso 0.895(4) 1 d PR A 1
H2SD H 1.7918 -0.7086 0.1338 0.097 Uiso 0.105(4) 1 d PR A 2
H2SE H 1.6915 -0.7151 0.2097 0.097 Uiso 0.105(4) 1 d PR A 2
H2SF H 1.6826 -0.5935 0.1798 0.097 Uiso 0.105(4) 1 d PR A 2
S2S S 1.0347(2) -0.3561(2) 1.03078(12) 0.0573(10) Uani 0.464(5) 1 d PRU B 1
O2S O 1.0949(2) -0.4062(2) 0.94269(12) 0.081(3) Uani 0.464(5) 1 d PRU B 1
C3S C 1.0435(2) -0.2283(2) 1.03105(12) 0.084(5) Uani 0.464(5) 1 d PRU B 1
H3S1 H 1.1271 -0.2467 1.0191 0.126 Uiso 0.464(5) 1 d PR B 1
H3S2 H 1.0033 -0.1907 1.0874 0.126 Uiso 0.464(5) 1 d PR B 1
H3S3 H 1.0051 -0.1768 0.9868 0.126 Uiso 0.464(5) 1 d PR B 1
C4S C 0.9027(13) -0.3159(14) 1.0477(11) 0.085(5) Uani 0.464(5) 1 d PU B 1
H4S1 H 0.8897 -0.3821 1.0479 0.127 Uiso 0.464(5) 1 calc PR B 1
H4S2 H 0.8688 -0.2629 1.0025 0.127 Uiso 0.464(5) 1 calc PR B 1
H4S3 H 0.8640 -0.2766 1.1036 0.127 Uiso 0.464(5) 1 calc PR B 1
S2SA S 0.9174(4) -0.2126(5) 0.9772(2) 0.0636(17) Uani 0.313(5) 1 d PU C 2
O2SA O 0.9973(13) -0.2773(12) 0.8986(9) 0.042(3) Uani 0.313(5) 1 d PU C 2
C3SA C 0.9884(17) -0.1619(15) 1.0278(13) 0.063(5) Uani 0.313(5) 1 d PU C 2
H3S4 H 1.0566 -0.1625 0.9865 0.094 Uiso 0.313(5) 1 calc PR C 2
H3S5 H 1.0158 -0.2116 1.0762 0.094 Uiso 0.313(5) 1 calc PR C 2
H3S6 H 0.9323 -0.0835 1.0490 0.094 Uiso 0.313(5) 1 calc PR C 2
C4SA C 0.8212(15) -0.200(2) 1.0296(14) 0.092(6) Uani 0.313(5) 1 d PU C 2
H4S4 H 0.7810 -0.2285 1.0023 0.138 Uiso 0.313(5) 1 calc PR C 2
H4S5 H 0.7686 -0.1188 1.0444 0.138 Uiso 0.313(5) 1 calc PR C 2
H4S6 H 0.8407 -0.2438 1.0819 0.138 Uiso 0.313(5) 1 calc PR C 2
S2SB S 0.9743(6) -0.2972(9) 1.0061(5) 0.084(3) Uani 0.222(6) 1 d PU D 3
O2SB O 1.022(3) -0.317(3) 0.9138(19) 0.084(7) Uani 0.222(6) 1 d PU D 3
C3SB C 1.031(2) -0.224(3) 1.0397(18) 0.076(7) Uani 0.222(6) 1 d PU D 3
H3S7 H 1.1108 -0.2464 1.0053 0.114 Uiso 0.222(6) 1 calc PR D 3
H3S8 H 1.0342 -0.2401 1.1003 0.114 Uiso 0.222(6) 1 calc PR D 3
H3S9 H 0.9797 -0.1412 1.0330 0.114 Uiso 0.222(6) 1 calc PR D 3
C4SB C 0.865(3) -0.274(3) 1.039(2) 0.070(7) Uani 0.222(6) 1 d PU D 3
H4S7 H 0.8481 -0.3279 1.0160 0.105 Uiso 0.222(6) 1 calc PR D 3
H4S8 H 0.8110 -0.1955 1.0241 0.105 Uiso 0.222(6) 1 calc PR D 3
H4S9 H 0.8535 -0.2808 1.1016 0.105 Uiso 0.222(6) 1 calc PR D 3
O1W O 1.1551(3) -0.0880(3) 0.5083(2) 0.0678(8) Uani 1 1 d D . .
H1WA H 1.090(3) -0.089(4) 0.545(3) 0.081 Uiso 1 1 d D . .
H1W H 1.153(4) -0.122(4) 0.462(2) 0.081 Uiso 1 1 d D . .
O2W O 0.7267(5) 0.1427(5) 0.9785(3) 0.0587(15) Uani 0.50 1 d P . .

loop_
_atom_site_aniso_label
_atom_site_aniso_U_11
_atom_site_aniso_U_22
_atom_site_aniso_U_33
_atom_site_aniso_U_23
_atom_site_aniso_U_13
_atom_site_aniso_U_12
O1 0.0312(12) 0.0322(12) 0.0248(11) 0.0018(9) -0.0044(9) -0.0103(10)
O2 0.0233(10) 0.0154(9) 0.0231(10) 0.0031(7) -0.0053(7) -0.0072(8)
O3 0.0246(11) 0.0319(12) 0.0247(11) -0.0016(9) -0.0037(8) -0.0083(9)
O4 0.0158(9) 0.0174(10) 0.0376(11) 0.0057(8) -0.0097(8) -0.0084(8)
O5 0.0237(11) 0.0245(11) 0.0585(15) 0.0097(10) -0.0181(10) -0.0084(9)
N1 0.0207(12) 0.0237(12) 0.0302(13) 0.0059(10) -0.0087(10) -0.0122(10)
N2 0.0349(15) 0.0501(18) 0.0321(15) 0.0037(12) -0.0052(12) -0.0247(14)
N3 0.051(2) 0.091(3) 0.072(2) -0.020(2) -0.0118(18) -0.041(2)
N4 0.0248(14) 0.0338(15) 0.0602(19) 0.0057(13) -0.0103(13) -0.0155(12)
N5 0.0155(11) 0.0218(12) 0.0313(13) -0.0008(10) -0.0046(9) -0.0067(10)
N6 0.0294(14) 0.0274(14) 0.0626(19) 0.0107(13) -0.0142(13) -0.0149(12)
N7 0.0401(18) 0.047(2) 0.077(3) -0.0063(17) -0.0061(16) -0.0221(15)
N8 0.0350(15) 0.0322(15) 0.0400(16) -0.0073(12) -0.0105(12) -0.0068(12)
C1 0.041(2) 0.071(3) 0.0335(19) -0.0007(18) -0.0045(15) -0.0289(19)
C2 0.058(3) 0.096(4) 0.038(2) 0.022(2) -0.0065(19) -0.049(3)
C3 0.079(3) 0.069(3) 0.065(3) 0.033(2) -0.006(2) -0.041(3)
C4 0.057(2) 0.044(2) 0.059(3) 0.0207(19) -0.0049(19) -0.0256(19)
C5 0.0314(17) 0.0385(18) 0.0311(17) 0.0076(14) -0.0129(13) -0.0202(15)
C6 0.0283(15) 0.0265(16) 0.0310(16) 0.0085(12) -0.0121(12) -0.0143(13)
C7 0.0249(15) 0.0296(16) 0.0328(16) 0.0075(13) -0.0066(12) -0.0146(13)
C8 0.0251(15) 0.0256(16) 0.0449(19) 0.0050(13) -0.0113(13) -0.0121(13)
C9 0.0359(19) 0.057(2) 0.058(2) -0.0019(19) -0.0133(17) -0.0292(18)
C10 0.039(2) 0.082(3) 0.084(3) -0.011(3) -0.021(2) -0.037(2)
C11 0.0279(18) 0.053(2) 0.073(3) -0.003(2) -0.0110(17) -0.0232(17)
C12 0.0238(14) 0.0217(14) 0.0263(15) 0.0044(11) -0.0079(11) -0.0124(12)
C13 0.0260(17) 0.0348(19) 0.076(3) 0.0197(18) -0.0110(17) -0.0178(15)
C14 0.0238(18) 0.057(2) 0.069(3) 0.026(2) -0.0009(18) -0.0153(17)
C15 0.041(2) 0.068(3) 0.040(2) 0.0005(19) 0.0054(17) -0.011(2)
C16 0.0321(19) 0.061(2) 0.040(2) -0.0052(17) -0.0011(15) -0.0185(17)
C17 0.0235(15) 0.0319(17) 0.0406(18) 0.0059(14) -0.0085(13) -0.0113(13)
C18 0.0217(15) 0.0326(17) 0.0336(17) 0.0001(13) -0.0072(12) -0.0122(13)
C19 0.0214(15) 0.0253(16) 0.0353(17) -0.0009(12) -0.0088(12) -0.0052(12)
C20 0.0166(14) 0.0203(15) 0.0375(17) -0.0034(12) -0.0081(12) 0.0011(11)
C21 0.0318(18) 0.0363(19) 0.046(2) -0.0006(15) -0.0050(15) -0.0116(15)
C22 0.0273(18) 0.042(2) 0.078(3) -0.022(2) -0.0126(18) -0.0098(16)
C23 0.0343(19) 0.041(2) 0.050(2) -0.0182(17) -0.0115(16) -0.0052(16)
C24 0.0185(13) 0.0207(14) 0.0289(15) 0.0024(11) -0.0048(11) -0.0083(11)
C25 0.0154(13) 0.0193(14) 0.0290(15) 0.0001(11) -0.0039(10) -0.0097(11)
C26 0.0172(13) 0.0220(14) 0.0286(15) 0.0022(11) -0.0037(11) -0.0126(11)
C27 0.0206(14) 0.0272(15) 0.0289(15) 0.0024(12) -0.0057(11) -0.0140(12)
C28 0.0184(13) 0.0250(15) 0.0311(16) -0.0050(12) -0.0013(11) -0.0105(12)
C29 0.0189(14) 0.0179(14) 0.0371(17) 0.0008(12) -0.0070(11) -0.0090(11)
C30 0.0171(13) 0.0162(13) 0.0300(15) 0.0037(11) -0.0059(11) -0.0101(11)
C31 0.0166(13) 0.0185(14) 0.0319(15) 0.0043(11) -0.0079(11) -0.0087(11)
C32 0.0193(13) 0.0200(14) 0.0302(15) 0.0049(11) -0.0070(11) -0.0126(11)
C33 0.0187(14) 0.0239(15) 0.0332(16) 0.0103(12) -0.0113(11) -0.0124(12)
C34 0.0201(14) 0.0325(16) 0.0252(15) 0.0075(12) -0.0082(11) -0.0162(12)
C35 0.0198(14) 0.0283(16) 0.0263(15) -0.0002(12) -0.0045(11) -0.0136(12)
C36 0.0173(13) 0.0223(14) 0.0257(14) 0.0032(11) -0.0046(10) -0.0115(11)
C37 0.0190(13) 0.0203(14) 0.0240(14) 0.0048(11) -0.0064(10) -0.0126(11)
C38 0.0256(15) 0.0210(14) 0.0261(15) 0.0027(11) -0.0058(11) -0.0132(12)
C39 0.0236(15) 0.0305(16) 0.0286(15) 0.0016(12) -0.0062(11) -0.0167(13)
C40 0.0407(18) 0.0348(18) 0.0371(17) 0.0020(14) -0.0056(14) -0.0296(15)
C41 0.049(2) 0.0243(16) 0.0404(19) 0.0089(14) -0.0118(15) -0.0245(15)
C42 0.0374(17) 0.0202(15) 0.0396(18) 0.0067(13) -0.0153(14) -0.0142(13)
C43 0.0241(15) 0.0221(15) 0.0354(17) 0.0032(12) -0.0092(12) -0.0114(12)
C44 0.0223(15) 0.0197(14) 0.0349(16) 0.0022(12) -0.0076(12) -0.0089(12)
Cl1 0.0306(4) 0.0309(4) 0.0364(4) -0.0082(3) -0.0004(3) -0.0058(3)
Cl2 0.0335(4) 0.0491(5) 0.0266(4) 0.0111(3) -0.0093(3) -0.0197(4)
S1S 0.1317(14) 0.0572(10) 0.0431(7) -0.0049(6) 0.0057(7) -0.0558(9)
S1SA 0.105(7) 0.079(8) 0.098(7) 0.009(6) -0.041(5) -0.044(6)
O1S 0.143(3) 0.092(3) 0.0352(17) 0.0039(16) -0.0037(18) -0.030(2)
C1S 0.093(3) 0.072(3) 0.068(3) 0.004(3) -0.023(2) -0.031(3)
C2S 0.097(3) 0.136(5) 0.039(2) -0.009(3) -0.007(2) -0.078(4)
S2S 0.071(2) 0.0643(19) 0.0399(13) -0.0065(11) -0.0023(11) -0.0382(17)
O2S 0.097(6) 0.121(7) 0.052(4) -0.036(4) 0.012(4) -0.077(5)
C3S 0.109(12) 0.105(9) 0.054(8) -0.037(7) 0.031(7) -0.078(9)
C4S 0.098(8) 0.101(11) 0.068(8) -0.013(7) 0.030(8) -0.076(8)
S2SA 0.073(3) 0.101(4) 0.0341(19) -0.0148(19) 0.0010(16) -0.058(3)
O2SA 0.040(6) 0.058(7) 0.026(5) -0.007(4) -0.010(3) -0.020(5)
C3SA 0.062(11) 0.089(12) 0.054(9) -0.044(10) 0.010(8) -0.049(10)
C4SA 0.040(9) 0.148(16) 0.086(11) -0.048(12) 0.004(7) -0.042(9)
S2SB 0.055(4) 0.099(6) 0.069(4) -0.021(4) -0.013(3) -0.012(4)
O2SB 0.078(13) 0.116(17) 0.062(10) -0.030(12) -0.011(9) -0.045(12)
C3SB 0.025(10) 0.160(18) 0.033(11) -0.035(13) -0.008(8) -0.028(11)
C4SB 0.059(10) 0.099(18) 0.060(11) -0.031(14) -0.026(8) -0.031(11)
O1W 0.087(2) 0.071(2) 0.062(2) 0.0041(16) -0.0200(17) -0.0494(19)
O2W 0.067(4) 0.061(4) 0.034(3) 0.003(2) 0.010(2) -0.030(3)

loop_
_atom_type_symbol
_atom_type_description
_atom_type_scat_dispersion_real
_atom_type_scat_dispersion_imag
_atom_type_scat_source
C C 0.0033 0.0016 'International Tables Vol C Tables 4.2.6.8 and 6.1.1.4'
H H 0.0000 0.0000 'International Tables Vol C Tables 4.2.6.8 and 6.1.1.4'
N N 0.0061 0.0033 'International Tables Vol C Tables 4.2.6.8 and 6.1.1.4'
O O 0.0106 0.0060 'International Tables Vol C Tables 4.2.6.8 and 6.1.1.4'
Cl Cl 0.1484 0.1585 'International Tables Vol C Tables 4.2.6.8 and 6.1.1.4'
S S 0.1246 0.1234 'International Tables Vol C Tables 4.2.6.8 and 6.1.1.4'

loop_
_geom_angle_atom_site_label_1
_geom_angle_atom_site_label_2
_geom_angle_atom_site_label_3
_geom_angle
C27 O1 H1O 112(2)
C37 O2 C25 119.7(2)
C35 O3 H2O 103(2)
C44 O4 C31 111.55(19)
C6 N1 C7 110.3(2)
C6 N1 C12 110.4(2)
C7 N1 C12 111.2(2)
C5 N2 C1 117.9(3)
C9 N3 C10 115.4(4)
C11 N4 C8 117.1(3)
C18 N5 C24 110.0(2)
C18 N5 C19 110.3(2)
C24 N5 C19 109.2(2)
C13 N6 C17 117.3(3)
C22 N7 C21 116.4(3)
C23 N8 C20 115.8(3)
N2 C1 C2 123.2(4)
N2 C1 H1A 118.4
C2 C1 H1A 118.4
C1 C2 C3 118.9(4)
C1 C2 H2B 120.5
C3 C2 H2B 120.5
C2 C3 C4 118.7(4)
C2 C3 H3B 120.6
C4 C3 H3B 120.6
C3 C4 C5 119.3(4)
C3 C4 H4B 120.3
C5 C4 H4B 120.3
N2 C5 C4 121.8(3)
N2 C5 C6 118.3(3)
C4 C5 C6 119.8(3)
N1 C6 C5 113.6(2)
N1 C6 H6B 108.8
C5 C6 H6B 108.8
N1 C6 H6C 108.8
C5 C6 H6C 108.8
H6B C6 H6C 107.7
N1 C7 C8 111.9(2)
N1 C7 H7B 109.2
C8 C7 H7B 109.2
N1 C7 H7C 109.2
C8 C7 H7C 109.2
H7B C7 H7C 107.9
N4 C8 C9 121.1(3)
N4 C8 C7 117.0(3)
C9 C8 C7 121.8(3)
N3 C9 C8 122.2(3)
N3 C9 H9A 118.9
C8 C9 H9A 118.9
N3 C10 C11 122.0(3)
N3 C10 H10A 119.0
C11 C10 H10A 119.0
N4 C11 C10 122.1(3)
N4 C11 H11A 119.0
C10 C11 H11A 119.0
N1 C12 C26 111.8(2)
N1 C12 H12A 109.3
C26 C12 H12A 109.3
N1 C12 H12B 109.3
C26 C12 H12B 109.3
H12A C12 H12B 107.9
N6 C13 C14 123.6(4)
N6 C13 H13A 118.2
C14 C13 H13A 118.2
C13 C14 C15 119.6(3)
C13 C14 H14A 120.2
C15 C14 H14A 120.2
C14 C15 C16 118.3(4)
C14 C15 H15A 120.9
C16 C15 H15A 120.9
C17 C16 C15 118.6(4)
C17 C16 H16A 120.7
C15 C16 H16A 120.7
N6 C17 C16 122.6(3)
N6 C17 C18 114.2(3)
C16 C17 C18 123.2(3)
N5 C18 C17 113.9(2)
N5 C18 H18A 108.8
C17 C18 H18A 108.8
N5 C18 H18B 108.8
C17 C18 H18B 108.8
H18A C18 H18B 107.7
N5 C19 C20 111.4(2)
N5 C19 H19A 109.3
C20 C19 H19A 109.3
N5 C19 H19B 109.3
C20 C19 H19B 109.3
H19A C19 H19B 108.0
N8 C20 C21 121.0(3)
N8 C20 C19 117.4(3)
C21 C20 C19 121.6(3)
N7 C21 C20 122.1(3)
N7 C21 H21A 119.0
C20 C21 H21A 119.0
N7 C22 C23 122.2(3)
N7 C22 H22A 118.9
C23 C22 H22A 118.9
N8 C23 C22 122.5(4)
N8 C23 H23A 118.7
C22 C23 H23A 118.7
N5 C24 C36 111.4(2)
N5 C24 H24A 109.3
C36 C24 H24A 109.3
N5 C24 H24B 109.3
C36 C24 H24B 109.3
H24A C24 H24B 108.0
O2 C25 C30 122.2(2)
O2 C25 C26 114.6(2)
C30 C25 C26 123.2(2)
C25 C26 C27 118.7(2)
C25 C26 C12 121.4(2)
C27 C26 C12 119.9(2)
O1 C27 C26 124.0(3)
O1 C27 C28 117.7(3)
C26 C27 C28 118.3(3)
C29 C28 C27 121.5(3)
C29 C28 Cl1 119.8(2)
C27 C28 Cl1 118.7(2)
C28 C29 C30 121.4(3)
C28 C29 H29A 119.3
C30 C29 H29A 119.3
C25 C30 C29 116.8(2)
C25 C30 C31 122.0(2)
C29 C30 C31 121.1(2)
O4 C31 C32 107.7(2)
O4 C31 C30 107.6(2)
C32 C31 C30 111.5(2)
O4 C31 C38 101.8(2)
C32 C31 C38 112.3(2)
C30 C31 C38 115.1(2)
C37 C32 C33 117.6(3)
C37 C32 C31 121.6(2)
C33 C32 C31 120.8(2)
C34 C33 C32 121.5(3)
C34 C33 H33A 119.2
C32 C33 H33A 119.2
C33 C34 C35 120.4(3)
C33 C34 Cl2 120.1(2)
C35 C34 Cl2 119.4(2)
O3 C35 C36 121.5(2)
O3 C35 C34 119.0(2)
C36 C35 C34 119.5(3)
C35 C36 C37 118.5(2)
C35 C36 C24 119.5(2)
C37 C36 C24 122.0(2)
O2 C37 C32 122.8(2)
O2 C37 C36 114.7(2)
C32 C37 C36 122.5(2)
C43 C38 C39 121.1(3)
C43 C38 C31 110.0(2)
C39 C38 C31 128.8(3)
C40 C39 C38 117.1(3)
C40 C39 H39A 121.4
C38 C39 H39A 121.4
C39 C40 C41 121.4(3)
C39 C40 H40A 119.3
C41 C40 H40A 119.3
C42 C41 C40 121.1(3)
C42 C41 H41A 119.4
C40 C41 H41A 119.4
C41 C42 C43 117.3(3)
C41 C42 H42A 121.3
C43 C42 H42A 121.3
C38 C43 C42 121.9(3)
C38 C43 C44 108.3(2)
C42 C43 C44 129.8(3)
O5 C44 O4 121.6(2)
O5 C44 C43 130.1(3)
O4 C44 C43 108.4(2)
O1S S1S C1S 107.3(2)
O1S S1S C2S 104.17(18)
C1S S1S C2S 96.41(12)
O1S S1S H2SF 126.1
C1S S1S H2SF 107.1
C2S S1S H2SF 32.0
O1S S1SA C1S 118.0(8)
O1S S1SA C2S 112.4(7)
C1S S1SA C2S 105.0(7)
O1S S1SA H2SB 124.3
C1S S1SA H2SB 114.5
C2S S1SA H2SB 33.7
S1SA O1S S1S 47.4(6)
S1SA C1S S1S 40.4(5)
S1SA C1S H1SA 124.4
S1S C1S H1SA 109.5
S1SA C1S H1SB 123.6
S1S C1S H1SB 109.5
H1SA C1S H1SB 109.5
S1SA C1S H1SC 69.1
S1S C1S H1SC 109.5
H1SA C1S H1SC 109.5
H1SB C1S H1SC 109.5
S1SA C1S H1SD 109.2
S1S C1S H1SD 95.3
H1SA C1S H1SD 15.7
H1SB C1S H1SD 122.3
H1SC C1S H1SD 109.6
S1SA C1S H1SE 109.6
S1S C1S H1SE 79.8
H1SA C1S H1SE 104.5
H1SB C1S H1SE 34.6
H1SC C1S H1SE 138.6
H1SD C1S H1SE 109.5
S1SA C1S H1SF 109.6
S1S C1S H1SF 147.7
H1SA C1S H1SF 98.3
H1SB C1S H1SF 74.9
H1SC C1S H1SF 43.3
H1SD C1S H1SF 109.5
H1SE C1S H1SF 109.5
S1SA C2S S1S 39.1(5)
S1SA C2S H2SA 124.8
S1S C2S H2SA 109.5
S1SA C2S H2SB 70.4
S1S C2S H2SB 109.5
H2SA C2S H2SB 109.5
S1SA C2S H2SC 122.7
S1S C2S H2SC 109.4
H2SA C2S H2SC 109.5
H2SB C2S H2SC 109.5
S1SA C2S H2SD 109.6
S1S C2S H2SD 117.8
H2SA C2S H2SD 32.5
H2SB C2S H2SD 77.3
H2SC C2S H2SD 126.7
S1SA C2S H2SE 109.6
S1S C2S H2SE 129.7
H2SA C2S H2SE 119.7
H2SB C2S H2SE 64.3
H2SC C2S H2SE 45.5
H2SD C2S H2SE 109.5
S1SA C2S H2SF 109.3
S1S C2S H2SF 70.8
H2SA C2S H2SF 77.0
H2SB C2S H2SF 172.5
H2SC C2S H2SF 64.0
H2SD C2S H2SF 109.5
H2SE C2S H2SF 109.5
O2S S2S C4S 111.1(7)
O2S S2S C3S 106.1
C4S S2S C3S 104.1(6)
S2S C3S H3S1 109.5
S2S C3S H3S2 109.5
H3S1 C3S H3S2 109.5
S2S C3S H3S3 109.5
H3S1 C3S H3S3 109.5
H3S2 C3S H3S3 109.5
S2S C4S H4S1 109.5
S2S C4S H4S2 109.5
H4S1 C4S H4S2 109.5
S2S C4S H4S3 109.5
H4S1 C4S H4S3 109.5
H4S2 C4S H4S3 109.5
C4SA S2SA O2SA 138.9(13)
C4SA S2SA C3SA 108.7(11)
O2SA S2SA C3SA 110.6(10)
C4SA S2SA H3S3 129.9
O2SA S2SA H3S3 90.4
C3SA S2SA H3S3 21.5
S2SA C3SA H3S2 119.3
S2SA C3SA H3S3 56.0
H3S2 C3SA H3S3 143.8
S2SA C3SA H3S4 109.5
H3S2 C3SA H3S4 115.0
H3S3 C3SA H3S4 53.5
S2SA C3SA H3S5 109.5
H3S2 C3SA H3S5 17.1
H3S3 C3SA H3S5 127.0
H3S4 C3SA H3S5 109.5
S2SA C3SA H3S6 109.5
H3S2 C3SA H3S6 92.5
H3S3 C3SA H3S6 123.5
H3S4 C3SA H3S6 109.5
H3S5 C3SA H3S6 109.5
S2SA C4SA H4S4 109.5
S2SA C4SA H4S5 109.5
H4S4 C4SA H4S5 109.5
S2SA C4SA H4S6 109.5
H4S4 C4SA H4S6 109.5
H4S5 C4SA H4S6 109.5
C4SB S2SB O2SB 120.4(19)
C4SB S2SB C3SB 119.7(18)
O2SB S2SB C3SB 107.4(19)
C4SB S2SB H3S3 117.2
O2SB S2SB H3S3 83.5
C3SB S2SB H3S3 33.5
S2SB C3SB H3S1 122.6
S2SB C3SB H3S2 122.7
H3S1 C3SB H3S2 108.7
S2SB C3SB H3S3 80.8
H3S1 C3SB H3S3 96.4
H3S2 C3SB H3S3 119.0
S2SB C3SB H3S7 109.5
H3S1 C3SB H3S7 17.0
H3S2 C3SB H3S7 125.0
H3S3 C3SB H3S7 83.4
S2SB C3SB H3S8 109.5
H3S1 C3SB H3S8 93.7
H3S2 C3SB H3S8 39.4
H3S3 C3SB H3S8 158.5
H3S7 C3SB H3S8 109.5
S2SB C3SB H3S9 109.5
H3S1 C3SB H3S9 110.7
H3S2 C3SB H3S9 70.1
H3S3 C3SB H3S9 49.1
H3S7 C3SB H3S9 109.5
H3S8 C3SB H3S9 109.5
S2SB C4SB H4S7 109.5
S2SB C4SB H4S8 109.5
H4S7 C4SB H4S8 109.5
S2SB C4SB H4S9 109.5
H4S7 C4SB H4S9 109.5
H4S8 C4SB H4S9 109.5
H1WA O1W H1W 96(4)

loop_
_geom_bond_atom_site_label_1
_geom_bond_atom_site_label_2
_geom_bond_distance
O1 C27 1.338(3)
O1 H1O 0.90(2)
O2 C37 1.367(3)
O2 C25 1.371(3)
O3 C35 1.350(3)
O3 H2O 0.91(2)
O4 C44 1.353(3)
O4 C31 1.491(3)
O5 C44 1.206(3)
N1 C6 1.455(3)
N1 C7 1.459(3)
N1 C12 1.462(3)
N2 C5 1.330(4)
N2 C1 1.339(4)
N3 C9 1.343(4)
N3 C10 1.350(5)
N4 C11 1.325(4)
N4 C8 1.333(4)
N5 C18 1.463(4)
N5 C24 1.474(3)
N5 C19 1.476(4)
N6 C13 1.337(4)
N6 C17 1.352(4)
N7 C22 1.312(5)
N7 C21 1.347(5)
N8 C23 1.342(4)
N8 C20 1.343(4)
C1 C2 1.359(6)
C1 H1A 0.9500
C2 C3 1.368(6)
C2 H2B 0.9500
C3 C4 1.372(5)
C3 H3B 0.9500
C4 C5 1.380(5)
C4 H4B 0.9500
C5 C6 1.501(4)
C6 H6B 0.9900
C6 H6C 0.9900
C7 C8 1.499(4)
C7 H7B 0.9900
C7 H7C 0.9900
C8 C9 1.372(5)
C9 H9A 0.9500
C10 C11 1.356(6)
C10 H10A 0.9500
C11 H11A 0.9500
C12 C26 1.508(4)
C12 H12A 0.9900
C12 H12B 0.9900
C13 C14 1.340(6)
C13 H13A 0.9500
C14 C15 1.383(6)
C14 H14A 0.9500
C15 C16 1.390(5)
C15 H15A 0.9500
C16 C17 1.370(5)
C16 H16A 0.9500
C17 C18 1.503(4)
C18 H18A 0.9900
C18 H18B 0.9900
C19 C20 1.497(4)
C19 H19A 0.9900
C19 H19B 0.9900
C20 C21 1.377(5)
C21 H21A 0.9500
C22 C23 1.362(6)
C22 H22A 0.9500
C23 H23A 0.9500
C24 C36 1.504(4)
C24 H24A 0.9900
C24 H24B 0.9900
C25 C30 1.387(4)
C25 C26 1.393(4)
C26 C27 1.393(4)
C27 C28 1.408(4)
C28 C29 1.360(4)
C28 Cl1 1.739(3)
C29 C30 1.393(4)
C29 H29A 0.9500
C30 C31 1.503(4)
C31 C32 1.501(4)
C31 C38 1.510(4)
C32 C37 1.386(4)
C32 C33 1.387(4)
C33 C34 1.369(4)
C33 H33A 0.9500
C34 C35 1.399(4)
C34 Cl2 1.730(3)
C35 C36 1.390(4)
C36 C37 1.394(4)
C38 C43 1.375(4)
C38 C39 1.388(4)
C39 C40 1.381(4)
C39 H39A 0.9500
C40 C41 1.395(5)
C40 H40A 0.9500
C41 C42 1.373(4)
C41 H41A 0.9500
C42 C43 1.384(4)
C42 H42A 0.9500
C43 C44 1.471(4)
S1S O1S 1.499(3)
S1S C1S 1.761(3)
S1S C2S 1.804(3)
S1S H2SF 1.7464
S1SA O1S 1.428(12)
S1SA C1S 1.638(11)
S1SA C2S 1.711(11)
S1SA H2SB 1.6626
C1S H1SA 0.9800
C1S H1SB 0.9800
C1S H1SC 0.9800
C1S H1SD 0.9800
C1S H1SE 0.9799
C1S H1SF 0.9802
C2S H2SA 0.9801
C2S H2SB 0.9799
C2S H2SC 0.9800
C2S H2SD 0.9800
C2S H2SE 0.9800
C2S H2SF 0.9801
S2S O2S 1.4907
S2S C4S 1.514(15)
S2S C3S 1.7693
C3S H3S1 0.9801
C3S H3S2 0.9799
C3S H3S3 0.9800
C4S H4S1 0.9800
C4S H4S2 0.9800
C4S H4S3 0.9800
S2SA C4SA 1.289(18)
S2SA O2SA 1.469(15)
S2SA C3SA 1.760(17)
S2SA H3S3 1.4951
C3SA H3S2 1.0180
C3SA H3S3 0.6615
C3SA H3S4 0.9800
C3SA H3S5 0.9800
C3SA H3S6 0.9800
C4SA H4S4 0.9800
C4SA H4S5 0.9800
C4SA H4S6 0.9800
S2SB C4SB 1.30(3)
S2SB O2SB 1.46(3)
S2SB C3SB 1.68(3)
S2SB H3S3 1.8225
C3SB H3S1 1.1244
C3SB H3S2 0.8337
C3SB H3S3 1.0198
C3SB H3S7 0.9800
C3SB H3S8 0.9800
C3SB H3S9 0.9800
C4SB H4S7 0.9800
C4SB H4S8 0.9800
C4SB H4S9 0.9800
O1W H1WA 0.93(2)
O1W H1W 0.93(2)

loop_
_geom_hbond_atom_site_label_D
_geom_hbond_atom_site_label_H
_geom_hbond_atom_site_label_A
_geom_hbond_distance_DH
_geom_hbond_distance_HA
_geom_hbond_distance_DA
_geom_hbond_angle_DHA
O1W H1WA N4 0.93(2) 2.18(4) 2.941(4) 139(4)
O1W H1W N6 0.93(2) 1.97(3) 2.888(4) 168(4)
O3 H2O N5 0.91(2) 1.83(3) 2.679(3) 154(3)
O3 H2O N8 0.91(2) 2.78(3) 3.378(3) 125(2)
O1 H1O N2 0.90(2) 1.93(3) 2.774(4) 155(3)
O1 H1O N1 0.90(2) 2.40(3) 3.032(3) 127(3)
